data_7018517
loop_
_publ_author_name
'Hauptvogel, Ines Maria'
'Bon, Volodymyr'
'Gr\"unker, Ronny'
'Baburin, Igor A.'
'Senkovska, Irena'
'Mueller, Uwe'
'Kaskel, Stefan'

_publ_section_title
;
 A family of 2D and 3D coordination polymers involving a trigonal tritopic
 linker.
;
_journal_issue 14
_journal_name_full 'Dalton transactions (Cambridge, England : 2003)'
_journal_page_first 4172
_journal_page_last 4179
_journal_paper_doi 10.1039/c2dt12072k
_journal_volume 41
_journal_year 2012
_chemical_formula_sum 'C45 H27 O8 Zn2'
_chemical_formula_weight 826.41
_chemical_name_systematic
;
?
;
_space_group_IT_number 15
_symmetry_cell_setting monoclinic
_symmetry_space_group_name_Hall '-C 2yc'
_symmetry_space_group_name_H-M 'C 1 2/c 1'
_atom_sites_solution_hydrogens geom
_atom_sites_solution_primary direct
_atom_sites_solution_secondary difmap
_audit_creation_method SHELXL-97
_cell_angle_alpha 90.00
_cell_angle_beta 118.69(3)
_cell_angle_gamma 90.00
_cell_formula_units_Z 4
_cell_length_a 19.834(4)
_cell_length_b 42.111(8)
_cell_length_c 12.913(3)
_cell_measurement_temperature 296(2)
_cell_volume 9461(4)
_computing_cell_refinement 'mosflm 1.0.5 (Leslie, 1992)'
_computing_data_collection 'marCCD 1994-2002'
_computing_data_reduction 'scala (Howell, (1992)'
_computing_molecular_graphics 'Diamond 3.1'
_computing_publication_material WinGX
_computing_structure_refinement 'SHELXL-97 (Sheldrick, 1997)'
_computing_structure_solution 'SHELXS-97 (Sheldrick, 1997)'
_diffrn_ambient_temperature 296(2)
_diffrn_measured_fraction_theta_full 0.872
_diffrn_measured_fraction_theta_max 0.872
_diffrn_measurement_device_type 'MX-225 CCD'
_diffrn_measurement_method '\D\f scans'
_diffrn_radiation_monochromator 'Si 111'
_diffrn_radiation_source 'BESSY BL MX-14.2'
_diffrn_radiation_type synchrotron
_diffrn_radiation_wavelength 0.88561
_diffrn_reflns_av_R_equivalents 0.0838
_diffrn_reflns_av_sigmaI/netI 0.0751
_diffrn_reflns_limit_h_max 24
_diffrn_reflns_limit_h_min -24
_diffrn_reflns_limit_k_max 53
_diffrn_reflns_limit_k_min -53
_diffrn_reflns_limit_l_max 17
_diffrn_reflns_limit_l_min -17
_diffrn_reflns_number 47983
_diffrn_reflns_theta_full 36.79
_diffrn_reflns_theta_max 36.79
_diffrn_reflns_theta_min 2.09
_exptl_absorpt_coefficient_mu 0.952
_exptl_absorpt_correction_type none
_exptl_crystal_colour colorless
_exptl_crystal_density_diffrn 0.580
_exptl_crystal_density_method 'not measured'
_exptl_crystal_description block
_exptl_crystal_F_000 1684
_exptl_crystal_size_max 0.09
_exptl_crystal_size_mid 0.07
_exptl_crystal_size_min 0.05
_platon_squeeze_details
;
;
_refine_diff_density_max 0.871
_refine_diff_density_min -0.410
_refine_diff_density_rms 0.058
_refine_ls_extinction_method none
_refine_ls_goodness_of_fit_ref 0.845
_refine_ls_hydrogen_treatment constr
_refine_ls_matrix_type full
_refine_ls_number_parameters 252
_refine_ls_number_reflns 10707
_refine_ls_number_restraints 0
_refine_ls_restrained_S_all 0.845
_refine_ls_R_factor_all 0.1311
_refine_ls_R_factor_gt 0.0703
_refine_ls_shift/su_max 0.000
_refine_ls_shift/su_mean 0.000
_refine_ls_structure_factor_coef Fsqd
_refine_ls_weighting_details 'calc w=1/[\s^2^(Fo^2^)+(0.1291P)^2^+0.0000P] where P=(Fo^2^+2Fc^2^)/3'
_refine_ls_weighting_scheme calc
_refine_ls_wR_factor_gt 0.1866
_refine_ls_wR_factor_ref 0.2089
_reflns_number_gt 4653
_reflns_number_total 10707
_reflns_threshold_expression >2sigma(I)
_cod_data_source_file c2dt12072k.txt
_cod_data_source_block DUT-40
_cod_depositor_comments
;
The following automatic conversions were performed:

'_symmetry_cell_setting' value 'Monoclinic' changed to 'monoclinic'
according to /home/saulius/struct/CIF-dictionaries/cif_core.dic
dictionary named 'cif_core.dic' version 2.4.1 from 2010-06-29.

Automatic conversion script
Id: cif_fix_values 1715 2011-07-08 13:25:40Z adriana 
;
_cod_original_cell_volume 9461(3)
_cod_original_sg_symbol_H-M 'C 2/c'
_cod_database_code 7018517

loop_
_symmetry_equiv_pos_as_xyz
'x, y, z'
'-x, y, -z+1/2'
'x+1/2, y+1/2, z'
'-x+1/2, y+1/2, -z+1/2'
'-x, -y, -z'
'x, -y, z-1/2'
'-x+1/2, -y+1/2, -z'
'x+1/2, -y+1/2, z-1/2'

loop_
_atom_site_label
_atom_site_type_symbol
_atom_site_fract_x
_atom_site_fract_y
_atom_site_fract_z
_atom_site_U_iso_or_equiv
_atom_site_adp_type
_atom_site_occupancy
_atom_site_symmetry_multiplicity
_atom_site_calc_flag
_atom_site_refinement_flags
Zn1 Zn 0.06589(2) -0.135431(8) 0.70526(3) 0.0938(2) Uani 1 1 d .
O1 O 0.0338(2) -0.09203(6) 0.7029(3) 0.1600(12) Uani 1 1 d .
O2 O 0.39953(13) 0.33652(6) 1.6584(2) 0.1165(7) Uani 1 1 d .
O3 O 0.47782(15) 0.34262(5) 1.57785(18) 0.1041(7) Uani 1 1 d .
O4 O 0.15580(12) -0.13295(4) 0.65600(18) 0.0889(6) Uani 1 1 d .
C1 C 0.0000 -0.07898(13) 0.7500 0.145(3) Uani 1 2 d S
C2 C 0.0000 -0.04299(12) 0.7500 0.133(2) Uani 1 2 d S
C3 C -0.0320(3) -0.02614(9) 0.8095(5) 0.1536(17) Uani 1 1 d .
H3 H -0.0535 -0.0373 0.8487 0.184 Uiso 1 1 calc R
C4 C -0.0324(3) 0.00670(9) 0.8114(4) 0.1506(17) Uani 1 1 d .
H4 H -0.0534 0.0175 0.8521 0.181 Uiso 1 1 calc R
C5 C 0.0000 0.02393(11) 0.7500 0.1285(19) Uani 1 2 d S
C6 C 0.0000 0.05890(9) 0.7500 0.1092(15) Uani 1 2 d S
C7 C -0.0077(3) 0.07573(7) 0.6539(3) 0.1265(13) Uani 1 1 d .
H7 H -0.0142 0.0647 0.5873 0.152 Uiso 1 1 calc R
C8 C -0.0062(2) 0.10879(7) 0.6533(3) 0.1082(11) Uani 1 1 d .
H8 H -0.0093 0.1195 0.5882 0.130 Uiso 1 1 calc R
C9 C 0.0000 0.12576(9) 0.7500 0.0924(13) Uani 1 2 d S
C10 C 0.0000 0.16114(8) 0.7500 0.0773(10) Uani 1 2 d S
C11 C 0.04746(16) 0.17747(6) 0.8519(2) 0.0749(7) Uani 1 1 d .
H11 H 0.0792 0.1662 0.9203 0.090 Uiso 1 1 calc R
C12 C 0.04852(15) 0.21060(6) 0.8539(2) 0.0740(7) Uani 1 1 d .
C13 C 0.10257(16) 0.22838(6) 0.9621(2) 0.0782(7) Uani 1 1 d .
C14 C 0.13850(18) 0.25576(7) 0.9558(3) 0.0923(9) Uani 1 1 d .
H14 H 0.1282 0.2637 0.8824 0.111 Uiso 1 1 calc R
C15 C 0.1892(2) 0.27143(7) 1.0565(3) 0.0985(9) Uani 1 1 d .
H15 H 0.2131 0.2897 1.0494 0.118 Uiso 1 1 calc R
C16 C 0.20621(17) 0.26129(7) 1.1676(2) 0.0863(8) Uani 1 1 d .
C17 C 0.26099(19) 0.27840(7) 1.2756(2) 0.0915(9) Uani 1 1 d .
C18 C 0.2490(2) 0.28156(9) 1.3746(3) 0.1071(10) Uani 1 1 d .
H18 H 0.2067 0.2721 1.3746 0.129 Uiso 1 1 calc R
C19 C 0.3008(2) 0.29886(9) 1.4714(3) 0.1159(11) Uani 1 1 d .
H19 H 0.2923 0.3009 1.5359 0.139 Uiso 1 1 calc R
C20 C 0.36493(19) 0.31335(8) 1.4757(3) 0.0924(9) Uani 1 1 d .
C21 C 0.4192(2) 0.33243(8) 1.5781(3) 0.0985(10) Uani 1 1 d .
C22 C 0.37482(19) 0.30988(9) 1.3765(3) 0.1066(10) Uani 1 1 d .
H22 H 0.4169 0.3194 1.3758 0.128 Uiso 1 1 calc R
C23 C 0.3255(2) 0.29320(9) 1.2821(3) 0.1061(11) Uani 1 1 d .
H23 H 0.3347 0.2914 1.2183 0.127 Uiso 1 1 calc R
C24 C 0.1678(2) 0.23349(8) 1.1730(3) 0.1063(10) Uani 1 1 d .
H24 H 0.1767 0.2259 1.2461 0.128 Uiso 1 1 calc R
C25 C 0.11832(18) 0.21773(7) 1.0735(2) 0.0913(9) Uani 1 1 d .
H25 H 0.0944 0.1994 1.0799 0.110 Uiso 1 1 calc R
C26 C 0.0000 0.22692(8) 0.7500 0.0758(10) Uani 1 2 d S
H26 H 0.0000 0.2490 0.7500 0.091 Uiso 1 2 calc SR

loop_
_atom_site_aniso_label
_atom_site_aniso_U_11
_atom_site_aniso_U_22
_atom_site_aniso_U_33
_atom_site_aniso_U_23
_atom_site_aniso_U_13
_atom_site_aniso_U_12
Zn1 0.1403(4) 0.0586(2) 0.0595(2) 0.00072(15) 0.0296(2) -0.00535(17)
O1 0.248(3) 0.0498(15) 0.181(3) -0.0063(17) 0.102(3) 0.0120(17)
O2 0.1319(17) 0.1191(19) 0.0799(15) -0.0328(14) 0.0359(13) -0.0149(13)
O3 0.1241(17) 0.0951(16) 0.0672(13) -0.0152(11) 0.0253(12) -0.0252(13)
O4 0.1248(15) 0.0938(14) 0.0688(11) -0.0135(10) 0.0631(11) -0.0272(10)
C1 0.204(6) 0.051(3) 0.131(5) 0.000 0.042(5) 0.000
C2 0.211(6) 0.053(3) 0.126(5) 0.000 0.072(4) 0.000
C3 0.245(5) 0.063(2) 0.169(4) 0.007(3) 0.113(4) -0.008(3)
C4 0.257(5) 0.062(2) 0.165(4) 0.012(2) 0.128(4) 0.011(3)
C5 0.188(5) 0.053(3) 0.128(4) 0.000 0.063(4) 0.000
C6 0.189(5) 0.044(2) 0.084(3) 0.000 0.057(3) 0.000
C7 0.219(4) 0.0528(18) 0.095(2) -0.0100(18) 0.065(3) -0.001(2)
C8 0.188(3) 0.0524(16) 0.0680(18) -0.0014(15) 0.049(2) 0.0004(18)
C9 0.156(4) 0.0415(18) 0.060(2) 0.000 0.036(2) 0.000
C10 0.122(3) 0.0463(19) 0.060(2) 0.000 0.041(2) 0.000
C11 0.1124(19) 0.0513(14) 0.0530(14) 0.0036(12) 0.0334(14) 0.0037(13)
C12 0.1037(17) 0.0579(15) 0.0509(14) -0.0034(12) 0.0294(13) 0.0014(13)
C13 0.1067(18) 0.0616(16) 0.0484(14) -0.0015(12) 0.0229(13) 0.0043(13)
C14 0.138(2) 0.0732(19) 0.0583(16) -0.0064(14) 0.0407(17) -0.0230(17)
C15 0.142(2) 0.080(2) 0.0665(18) -0.0088(16) 0.0439(18) -0.0245(18)
C16 0.114(2) 0.0701(18) 0.0629(17) -0.0071(14) 0.0334(16) -0.0074(15)
C17 0.119(2) 0.086(2) 0.0567(16) -0.0130(14) 0.0317(16) -0.0040(17)
C18 0.120(2) 0.127(3) 0.072(2) -0.0159(19) 0.0435(18) -0.028(2)
C19 0.162(3) 0.119(3) 0.0620(19) -0.0234(19) 0.050(2) -0.011(3)
C20 0.102(2) 0.084(2) 0.0727(19) -0.0100(16) 0.0277(16) -0.0089(17)
C21 0.136(3) 0.080(2) 0.0579(18) -0.0051(16) 0.0295(19) 0.022(2)
C22 0.109(2) 0.132(3) 0.075(2) -0.033(2) 0.0414(18) -0.027(2)
C23 0.116(2) 0.136(3) 0.078(2) -0.031(2) 0.0556(19) -0.028(2)
C24 0.157(3) 0.087(2) 0.0514(16) -0.0033(15) 0.0320(18) -0.015(2)
C25 0.130(2) 0.0682(18) 0.0525(15) -0.0003(13) 0.0250(15) -0.0197(15)
C26 0.119(3) 0.0429(19) 0.056(2) 0.000 0.034(2) 0.000

loop_
_atom_type_symbol
_atom_type_description
_atom_type_scat_dispersion_real
_atom_type_scat_dispersion_imag
_atom_type_scat_source
C C 0.0060 0.0030 'International Tables Vol C Tables 4.2.6.8 and 6.1.1.4'
H H 0.0000 0.0000 'International Tables Vol C Tables 4.2.6.8 and 6.1.1.4'
O O 0.0180 0.0100 'International Tables Vol C Tables 4.2.6.8 and 6.1.1.4'
Zn Zn 0.0350 2.0980 'International Tables Vol C Tables 4.2.6.8 and 6.1.1.4'

loop_
_geom_angle_atom_site_label_1
_geom_angle_atom_site_label_2
_geom_angle_atom_site_label_3
_geom_angle
_geom_angle_site_symmetry_1
_geom_angle_site_symmetry_3
O1 Zn1 O2 123.90(13) . 4_547
O1 Zn1 O3 106.16(13) . 3_444
O2 Zn1 O3 104.91(11) 4_547 3_444
O1 Zn1 O4 105.19(13) . .
O2 Zn1 O4 108.18(10) 4_547 .
O3 Zn1 O4 107.68(10) 3_444 .
C1 O1 Zn1 132.0(4) . .
C21 O2 Zn1 134.3(3) . 4_557
C21 O3 Zn1 128.2(2) . 3_556
O1 C1 O1 126.9(6) . 2_556
O1 C1 C2 116.6(3) . .
O1 C1 C2 116.6(3) 2_556 .
C3 C2 C3 119.2(5) . 2_556
C3 C2 C1 120.4(2) . .
C3 C2 C1 120.4(2) 2_556 .
C4 C3 C2 121.6(5) . .
C4 C3 H3 119.2 . .
C2 C3 H3 119.2 . .
C3 C4 C5 119.2(4) . .
C3 C4 H4 120.4 . .
C5 C4 H4 120.4 . .
C4 C5 C4 119.2(5) . 2_556
C4 C5 C6 120.4(2) . .
C4 C5 C6 120.4(2) 2_556 .
C7 C6 C7 117.8(4) 2_556 .
C7 C6 C5 121.10(19) 2_556 .
C7 C6 C5 121.10(19) . .
C6 C7 C8 121.9(3) . .
C6 C7 H7 119.0 . .
C8 C7 H7 119.0 . .
C9 C8 C7 120.0(3) . .
C9 C8 H8 120.0 . .
C7 C8 H8 120.0 . .
C8 C9 C8 118.3(3) 2_556 .
C8 C9 C10 120.87(17) 2_556 .
C8 C9 C10 120.88(17) . .
C11 C10 C11 120.2(3) . 2_556
C11 C10 C9 119.91(16) . .
C11 C10 C9 119.92(16) 2_556 .
C10 C11 C12 120.9(2) . .
C10 C11 H11 119.6 . .
C12 C11 H11 119.6 . .
C11 C12 C26 118.4(2) . .
C11 C12 C13 121.1(2) . .
C26 C12 C13 120.4(2) . .
C14 C13 C25 117.7(2) . .
C14 C13 C12 121.6(2) . .
C25 C13 C12 120.7(2) . .
C15 C14 C13 120.7(3) . .
C15 C14 H14 119.7 . .
C13 C14 H14 119.7 . .
C14 C15 C16 122.7(3) . .
C14 C15 H15 118.6 . .
C16 C15 H15 118.6 . .
C15 C16 C24 116.1(3) . .
C15 C16 C17 122.3(3) . .
C24 C16 C17 121.6(3) . .
C23 C17 C18 116.9(3) . .
C23 C17 C16 120.9(3) . .
C18 C17 C16 122.1(3) . .
C19 C18 C17 119.5(3) . .
C19 C18 H18 120.3 . .
C17 C18 H18 120.3 . .
C18 C19 C20 122.4(3) . .
C18 C19 H19 118.8 . .
C20 C19 H19 118.8 . .
C19 C20 C22 116.6(3) . .
C19 C20 C21 122.3(3) . .
C22 C20 C21 121.0(3) . .
O3 C21 O2 127.2(3) . .
O3 C21 C20 117.8(3) . .
O2 C21 C20 115.0(4) . .
C23 C22 C20 121.8(3) . .
C23 C22 H22 119.1 . .
C20 C22 H22 119.1 . .
C22 C23 C17 122.8(3) . .
C22 C23 H23 118.6 . .
C17 C23 H23 118.6 . .
C25 C24 C16 121.2(3) . .
C25 C24 H24 119.4 . .
C16 C24 H24 119.4 . .
C24 C25 C13 121.5(3) . .
C24 C25 H25 119.3 . .
C13 C25 H25 119.3 . .
C12 C26 C12 121.2(3) . 2_556
C12 C26 H26 119.4 . .
C12 C26 H26 119.4 2_556 .

loop_
_geom_bond_atom_site_label_1
_geom_bond_atom_site_label_2
_geom_bond_distance
_geom_bond_site_symmetry_2
Zn1 O1 1.931(3) .
Zn1 O2 1.951(2) 4_547
Zn1 O3 1.963(2) 3_444
Zn1 O4 2.164(2) .
O1 C1 1.229(3) .
O2 C21 1.283(4) .
O2 Zn1 1.951(2) 4_557
O3 C21 1.240(4) .
O3 Zn1 1.963(2) 3_556
C1 O1 1.229(3) 2_556
C1 C2 1.515(7) .
C2 C3 1.402(5) .
C2 C3 1.402(5) 2_556
C3 C4 1.383(5) .
C3 H3 0.9300 .
C4 C5 1.434(5) .
C4 H4 0.9300 .
C5 C4 1.434(5) 2_556
C5 C6 1.473(6) .
C6 C7 1.372(4) 2_556
C6 C7 1.372(4) .
C7 C8 1.393(4) .
C7 H7 0.9300 .
C8 C9 1.392(3) .
C8 H8 0.9300 .
C9 C8 1.392(3) 2_556
C9 C10 1.490(5) .
C10 C11 1.379(3) .
C10 C11 1.379(3) 2_556
C11 C12 1.396(3) .
C11 H11 0.9300 .
C12 C26 1.399(3) .
C12 C13 1.492(4) .
C13 C14 1.379(4) .
C13 C25 1.391(4) .
C14 C15 1.373(4) .
C14 H14 0.9300 .
C15 C16 1.374(4) .
C15 H15 0.9300 .
C16 C24 1.417(4) .
C16 C17 1.480(4) .
C17 C23 1.388(4) .
C17 C18 1.414(4) .
C18 C19 1.384(5) .
C18 H18 0.9300 .
C19 C20 1.388(5) .
C19 H19 0.9300 .
C20 C22 1.394(4) .
C20 C21 1.479(5) .
C22 C23 1.338(4) .
C22 H22 0.9300 .
C23 H23 0.9300 .
C24 C25 1.359(4) .
C24 H24 0.9300 .
C25 H25 0.9300 .
C26 C12 1.399(3) 2_556
C26 H26 0.9300 .

loop_
_geom_torsion_atom_site_label_1
_geom_torsion_atom_site_label_2
_geom_torsion_atom_site_label_3
_geom_torsion_atom_site_label_4
_geom_torsion
_geom_torsion_site_symmetry_1
_geom_torsion_site_symmetry_4
O2 Zn1 O1 C1 -34.2(4) 4_547 .
O3 Zn1 O1 C1 86.9(4) 3_444 .
O4 Zn1 O1 C1 -159.1(3) . .
Zn1 O1 C1 O1 -13.1(2) . 2_556
Zn1 O1 C1 C2 166.9(2) . .
O1 C1 C2 C3 -175.1(3) . .
O1 C1 C2 C3 4.9(3) 2_556 .
O1 C1 C2 C3 4.9(3) . 2_556
O1 C1 C2 C3 -175.1(3) 2_556 2_556
C3 C2 C3 C4 -0.3(4) 2_556 .
C1 C2 C3 C4 179.7(4) . .
C2 C3 C4 C5 0.7(8) . .
C3 C4 C5 C4 -0.3(4) . 2_556
C3 C4 C5 C6 179.7(4) . .
C4 C5 C6 C7 33.7(3) . 2_556
C4 C5 C6 C7 -146.3(3) 2_556 2_556
C4 C5 C6 C7 -146.3(3) . .
C4 C5 C6 C7 33.7(3) 2_556 .
C7 C6 C7 C8 1.4(3) 2_556 .
C5 C6 C7 C8 -178.6(3) . .
C6 C7 C8 C9 -2.9(6) . .
C7 C8 C9 C8 1.4(3) . 2_556
C7 C8 C9 C10 -178.6(3) . .
C8 C9 C10 C11 38.5(2) 2_556 .
C8 C9 C10 C11 -141.5(2) . .
C8 C9 C10 C11 -141.5(2) 2_556 2_556
C8 C9 C10 C11 38.5(2) . 2_556
C11 C10 C11 C12 -0.14(19) 2_556 .
C9 C10 C11 C12 179.86(19) . .
C10 C11 C12 C26 0.3(4) . .
C10 C11 C12 C13 -176.9(2) . .
C11 C12 C13 C14 141.2(3) . .
C26 C12 C13 C14 -35.9(4) . .
C11 C12 C13 C25 -38.8(4) . .
C26 C12 C13 C25 144.1(3) . .
C25 C13 C14 C15 1.3(5) . .
C12 C13 C14 C15 -178.7(3) . .
C13 C14 C15 C16 -0.9(5) . .
C14 C15 C16 C24 -0.3(5) . .
C14 C15 C16 C17 -179.9(3) . .
C15 C16 C17 C23 -35.2(5) . .
C24 C16 C17 C23 145.2(4) . .
C15 C16 C17 C18 142.3(4) . .
C24 C16 C17 C18 -37.3(5) . .
C23 C17 C18 C19 0.0(5) . .
C16 C17 C18 C19 -177.6(3) . .
C17 C18 C19 C20 -0.2(6) . .
C18 C19 C20 C22 0.5(5) . .
C18 C19 C20 C21 178.6(3) . .
Zn1 O3 C21 O2 7.0(5) 3_556 .
Zn1 O3 C21 C20 -173.0(2) 3_556 .
Zn1 O2 C21 O3 13.5(5) 4_557 .
Zn1 O2 C21 C20 -166.6(2) 4_557 .
C19 C20 C21 O3 175.0(3) . .
C22 C20 C21 O3 -7.0(5) . .
C19 C20 C21 O2 -4.9(5) . .
C22 C20 C21 O2 173.1(3) . .
C19 C20 C22 C23 -0.6(5) . .
C21 C20 C22 C23 -178.7(3) . .
C20 C22 C23 C17 0.5(6) . .
C18 C17 C23 C22 -0.2(6) . .
C16 C17 C23 C22 177.5(3) . .
C15 C16 C24 C25 1.1(5) . .
C17 C16 C24 C25 -179.2(3) . .
C16 C24 C25 C13 -0.7(5) . .
C14 C13 C25 C24 -0.5(5) . .
C12 C13 C25 C24 179.5(3) . .
C11 C12 C26 C12 -0.14(18) . 2_556
C13 C12 C26 C12 177.0(3) . 2_556

loop_
_platon_squeeze_void_nr
_platon_squeeze_void_average_x
_platon_squeeze_void_average_y
_platon_squeeze_void_average_z
_platon_squeeze_void_volume
_platon_squeeze_void_count_electrons
_platon_squeeze_void_content
1 0.500 0.000 0.261 3178 648 ' '
2 1.000 0.500 -0.024 3178 648 ' '
